data_4067484
loop_
_publ_author_name
'Ruddy, Adam J.'
'Rupar, Paul A.'
'Bladek, Kamila J.'
'Allan, Christopher J.'
'Avery, Jessica C.'
'Baines, Kim M.'

_publ_section_title
;
 On the Bonding in N-Heterocyclic Carbene Complexes of Germanium(II)
;
_journal_issue 6
_journal_name_full Organometallics
_journal_page_first 1362
_journal_paper_doi 10.1021/om900977g
_journal_volume 29
_journal_year 2010
_chemical_formula_moiety 'C7 H12 Br2 Ge N2, 0.5 (C6 H6)'
_chemical_formula_sum 'C10 H15 Br2 Ge N2'
_chemical_formula_weight 395.65
_chemical_melting_point 377
_chemical_properties_physical air-sensitive
_space_group_IT_number 14
_symmetry_cell_setting monoclinic
_symmetry_Int_Tables_number 14
_symmetry_space_group_name_Hall '-P 2ybc'
_symmetry_space_group_name_H-M 'P 1 21/c 1'
_atom_sites_solution_hydrogens geom
_atom_sites_solution_primary direct
_atom_sites_solution_secondary difmap
_audit_creation_method SHELXL-97
_cell_angle_alpha 90.00
_cell_angle_beta 100.39(3)
_cell_angle_gamma 90.00
_cell_formula_units_Z 4
_cell_length_a 8.9596(18)
_cell_length_b 8.1184(16)
_cell_length_c 19.024(4)
_cell_measurement_temperature 150(2)
_cell_volume 1361.1(5)
_computing_cell_refinement 'DENZO-SMN (Otwinowski & Minor, 1997)'
_computing_data_collection 'COLLECT (Nonius, 1997-2001)'
_computing_data_reduction DENZO-SMN
_computing_molecular_graphics 'SHELXTL/PC (Sheldrick, 2001)'
_computing_publication_material SHELXTL/PC
_computing_structure_refinement 'SHELXL-97 (Sheldrick, 1997)'
_computing_structure_solution 'SHELXS-97 (Sheldrick, 1997)'
_diffrn_ambient_temperature 150(2)
_diffrn_measured_fraction_theta_full 0.995
_diffrn_measured_fraction_theta_max 0.995
_diffrn_measurement_device_type 'Nonius Kappa-CCD'
_diffrn_measurement_method '\f scans, and \w scans with \k offsets'
_diffrn_radiation_monochromator graphite
_diffrn_radiation_probe x-ray
_diffrn_radiation_type MoK\a
_diffrn_radiation_wavelength 0.71073
_diffrn_reflns_av_R_equivalents 0.0448
_diffrn_reflns_av_sigmaI/netI 0.0584
_diffrn_reflns_limit_h_max 11
_diffrn_reflns_limit_h_min -11
_diffrn_reflns_limit_k_max 10
_diffrn_reflns_limit_k_min -10
_diffrn_reflns_limit_l_max 24
_diffrn_reflns_limit_l_min -25
_diffrn_reflns_number 6118
_diffrn_reflns_theta_full 27.97
_diffrn_reflns_theta_max 27.97
_diffrn_reflns_theta_min 2.18
_diffrn_source 'fine-focus sealed tube'
_exptl_absorpt_coefficient_mu 8.095
_exptl_absorpt_correction_T_max 0.3316
_exptl_absorpt_correction_T_min 0.1784
_exptl_absorpt_correction_type multi-scan
_exptl_absorpt_process_details 'DENZO-SMN (Otwinowski & Minor, 1997)'
_exptl_crystal_colour colorless
_exptl_crystal_density_diffrn 1.931
_exptl_crystal_density_method 'not measured'
_exptl_crystal_description block
_exptl_crystal_F_000 764
_exptl_crystal_recrystallization_method benzene/pentane
_exptl_crystal_size_max 0.33
_exptl_crystal_size_mid 0.23
_exptl_crystal_size_min 0.17
_refine_diff_density_max 0.805
_refine_diff_density_min -0.965
_refine_diff_density_rms 0.165
_refine_ls_extinction_coef 0.0076(8)
_refine_ls_extinction_expression Fc^*^=kFc[1+0.001xFc^2^\l^3^/sin(2\q)]^-1/4^
_refine_ls_extinction_method SHELXL
_refine_ls_goodness_of_fit_ref 0.999
_refine_ls_hydrogen_treatment constr
_refine_ls_matrix_type full
_refine_ls_number_parameters 141
_refine_ls_number_reflns 3250
_refine_ls_number_restraints 0
_refine_ls_restrained_S_all 0.999
_refine_ls_R_factor_all 0.0776
_refine_ls_R_factor_gt 0.0484
_refine_ls_shift/su_max 0.001
_refine_ls_shift/su_mean 0.000
_refine_ls_structure_factor_coef Fsqd
_refine_ls_weighting_details 'calc w=1/[\s^2^(Fo^2^)+(0.0777P)^2^+0.0000P] where P=(Fo^2^+2Fc^2^)/3'
_refine_ls_weighting_scheme calc
_refine_ls_wR_factor_gt 0.1168
_refine_ls_wR_factor_ref 0.1310
_reflns_number_gt 2291
_reflns_number_total 3250
_reflns_threshold_expression >2sigma(I)
_cod_data_source_file om900977g_si_001.cif
_cod_data_source_block compound9
_cod_original_sg_symbol_H-M 'P 21/c'
_cod_database_code 4067484

loop_
_symmetry_equiv_pos_as_xyz
'x, y, z'
'-x, y+1/2, -z+1/2'
'-x, -y, -z'
'x, -y-1/2, z-1/2'

loop_
_atom_site_label
_atom_site_type_symbol
_atom_site_fract_x
_atom_site_fract_y
_atom_site_fract_z
_atom_site_U_iso_or_equiv
_atom_site_adp_type
_atom_site_occupancy
_atom_site_symmetry_multiplicity
_atom_site_calc_flag
_atom_site_refinement_flags
Ge Ge 0.51557(5) 1.01926(6) 0.73460(3) 0.02887(19) Uani 1 1 d .
Br1 Br 0.55538(6) 1.20185(7) 0.63335(3) 0.0415(2) Uani 1 1 d .
Br2 Br 0.75101(5) 0.85525(7) 0.74344(3) 0.0396(2) Uani 1 1 d .
N2 N 0.2376(4) 0.8190(5) 0.6768(2) 0.0272(9) Uani 1 1 d .
C3 C 0.1739(5) 0.6995(6) 0.6298(3) 0.0308(11) Uani 1 1 d .
N5 N 0.4010(5) 0.7635(5) 0.6115(2) 0.0285(9) Uani 1 1 d .
C1 C 0.3783(5) 0.8572(6) 0.6665(3) 0.0284(11) Uani 1 1 d .
C4 C 0.2770(6) 0.6623(6) 0.5880(3) 0.0312(11) Uani 1 1 d .
C6 C 0.1593(5) 0.8932(7) 0.7299(3) 0.0372(13) Uani 1 1 d .
H6A H 0.1448 0.8101 0.7655 0.056 Uiso 1 1 calc R
H6B H 0.0602 0.9348 0.7062 0.056 Uiso 1 1 calc R
H6C H 0.2201 0.9844 0.7536 0.056 Uiso 1 1 calc R
C8 C 0.2725(6) 0.5410(7) 0.5295(3) 0.0435(14) Uani 1 1 d .
H8A H 0.1784 0.4771 0.5243 0.065 Uiso 1 1 calc R
H8B H 0.3597 0.4666 0.5407 0.065 Uiso 1 1 calc R
H8C H 0.2765 0.5990 0.4847 0.065 Uiso 1 1 calc R
C9 C 0.5389(6) 0.7598(7) 0.5794(3) 0.0403(14) Uani 1 1 d .
H9A H 0.6071 0.8490 0.5995 0.060 Uiso 1 1 calc R
H9B H 0.5109 0.7743 0.5275 0.060 Uiso 1 1 calc R
H9C H 0.5903 0.6537 0.5897 0.060 Uiso 1 1 calc R
C7 C 0.0178(6) 0.6346(7) 0.6284(3) 0.0395(13) Uani 1 1 d .
H7A H -0.0567 0.7195 0.6098 0.059 Uiso 1 1 calc R
H7B H 0.0059 0.6046 0.6770 0.059 Uiso 1 1 calc R
H7C H 0.0015 0.5371 0.5976 0.059 Uiso 1 1 calc R
C3S C 0.1509(8) 0.0277(12) 0.5051(6) 0.078(3) Uani 1 1 d .
H3S H 0.2567 0.0461 0.5088 0.094 Uiso 1 1 calc R
C2S C 0.0752(11) 0.0961(9) 0.5533(4) 0.072(2) Uani 1 1 d .
H2S H 0.1269 0.1643 0.5904 0.087 Uiso 1 1 calc R
C1S C 0.0765(12) -0.0659(11) 0.4522(5) 0.079(3) Uani 1 1 d .
H1S H 0.1298 -0.1120 0.4181 0.094 Uiso 1 1 calc R

loop_
_atom_site_aniso_label
_atom_site_aniso_U_11
_atom_site_aniso_U_22
_atom_site_aniso_U_33
_atom_site_aniso_U_23
_atom_site_aniso_U_13
_atom_site_aniso_U_12
Ge 0.0262(3) 0.0302(3) 0.0298(3) -0.0038(2) 0.0040(2) -0.0015(2)
Br1 0.0461(4) 0.0400(3) 0.0383(4) 0.0042(2) 0.0074(3) -0.0066(2)
Br2 0.0251(3) 0.0419(3) 0.0504(4) -0.0071(3) 0.0032(2) 0.0005(2)
N2 0.023(2) 0.029(2) 0.029(2) -0.0008(18) 0.0034(17) -0.0009(16)
C3 0.031(3) 0.028(2) 0.030(3) 0.005(2) -0.004(2) 0.000(2)
N5 0.027(2) 0.034(2) 0.024(2) -0.0036(19) 0.0025(17) -0.0024(17)
C1 0.029(2) 0.029(2) 0.027(3) -0.005(2) 0.003(2) -0.002(2)
C4 0.038(3) 0.030(3) 0.023(3) 0.001(2) -0.002(2) -0.002(2)
C6 0.026(3) 0.047(3) 0.041(3) -0.003(3) 0.010(2) 0.001(2)
C8 0.051(3) 0.041(3) 0.036(3) -0.011(3) 0.001(3) -0.001(3)
C9 0.041(3) 0.049(3) 0.034(3) -0.009(3) 0.015(3) -0.004(3)
C7 0.033(3) 0.036(3) 0.046(4) 0.002(3) -0.003(2) -0.007(2)
C3S 0.042(4) 0.095(6) 0.097(7) 0.064(6) 0.008(5) 0.001(4)
C2S 0.104(7) 0.049(4) 0.054(5) 0.019(4) -0.013(5) -0.008(4)
C1S 0.102(7) 0.080(6) 0.064(6) 0.034(5) 0.041(5) 0.043(5)

loop_
_atom_type_symbol
_atom_type_description
_atom_type_scat_dispersion_real
_atom_type_scat_dispersion_imag
_atom_type_scat_source
C C 0.0033 0.0016 'International Tables Vol C Tables 4.2.6.8 and 6.1.1.4'
H H 0.0000 0.0000 'International Tables Vol C Tables 4.2.6.8 and 6.1.1.4'
N N 0.0061 0.0033 'International Tables Vol C Tables 4.2.6.8 and 6.1.1.4'
Ge Ge 0.1547 1.8001 'International Tables Vol C Tables 4.2.6.8 and 6.1.1.4'
Br Br -0.2901 2.4595 'International Tables Vol C Tables 4.2.6.8 and 6.1.1.4'

loop_
_geom_angle_atom_site_label_1
_geom_angle_atom_site_label_2
_geom_angle_atom_site_label_3
_geom_angle
_geom_angle_site_symmetry_1
_geom_angle_site_symmetry_3
C1 Ge Br2 95.90(13) . .
C1 Ge Br1 92.61(14) . .
Br2 Ge Br1 97.63(3) . .
C1 N2 C3 110.9(4) . .
C1 N2 C6 125.8(4) . .
C3 N2 C6 123.2(4) . .
C4 C3 N2 107.0(4) . .
C4 C3 C7 130.4(5) . .
N2 C3 C7 122.6(5) . .
C1 N5 C4 111.3(4) . .
C1 N5 C9 126.3(4) . .
C4 N5 C9 122.4(4) . .
N5 C1 N2 105.2(4) . .
N5 C1 Ge 133.5(3) . .
N2 C1 Ge 121.2(3) . .
C3 C4 N5 105.6(4) . .
C3 C4 C8 131.2(5) . .
N5 C4 C8 123.2(5) . .
N2 C6 H6A 109.5 . .
N2 C6 H6B 109.5 . .
H6A C6 H6B 109.5 . .
N2 C6 H6C 109.5 . .
H6A C6 H6C 109.5 . .
H6B C6 H6C 109.5 . .
C4 C8 H8A 109.5 . .
C4 C8 H8B 109.5 . .
H8A C8 H8B 109.5 . .
C4 C8 H8C 109.5 . .
H8A C8 H8C 109.5 . .
H8B C8 H8C 109.5 . .
N5 C9 H9A 109.5 . .
N5 C9 H9B 109.5 . .
H9A C9 H9B 109.5 . .
N5 C9 H9C 109.5 . .
H9A C9 H9C 109.5 . .
H9B C9 H9C 109.5 . .
C3 C7 H7A 109.5 . .
C3 C7 H7B 109.5 . .
H7A C7 H7B 109.5 . .
C3 C7 H7C 109.5 . .
H7A C7 H7C 109.5 . .
H7B C7 H7C 109.5 . .
C1S C3S C2S 119.9(7) . .
C1S C3S H3S 120.0 . .
C2S C3S H3S 120.0 . .
C3S C2S C1S 119.2(8) . 3_556
C3S C2S H2S 120.4 . .
C1S C2S H2S 120.4 3_556 .
C3S C1S C2S 120.9(8) . 3_556
C3S C1S H1S 119.6 . .
C2S C1S H1S 119.6 3_556 .

loop_
_geom_bond_atom_site_label_1
_geom_bond_atom_site_label_2
_geom_bond_distance
_geom_bond_site_symmetry_2
Ge C1 2.085(5) .
Ge Br2 2.4744(8) .
Ge Br1 2.5065(9) .
N2 C1 1.347(6) .
N2 C3 1.373(6) .
N2 C6 1.459(6) .
C3 C4 1.357(7) .
C3 C7 1.491(7) .
N5 C1 1.338(6) .
N5 C4 1.389(6) .
N5 C9 1.474(6) .
C4 C8 1.481(7) .
C6 H6A 0.9800 .
C6 H6B 0.9800 .
C6 H6C 0.9800 .
C8 H8A 0.9800 .
C8 H8B 0.9800 .
C8 H8C 0.9800 .
C9 H9A 0.9800 .
C9 H9B 0.9800 .
C9 H9C 0.9800 .
C7 H7A 0.9800 .
C7 H7B 0.9800 .
C7 H7C 0.9800 .
C3S C1S 1.339(12) .
C3S C2S 1.354(12) .
C3S H3S 0.9500 .
C2S C1S 1.366(11) 3_556
C2S H2S 0.9500 .
C1S C2S 1.366(10) 3_556
C1S H1S 0.9500 .
